data_7005221
loop_
_publ_author_name
'Tyrra, Wieland'
'Naumann, Dieter'
'Buslei, Sigrid'
'Kremer, Silke'
'Pantenburg, Ingo'
'Scherer, Harald'

_publ_section_title
;
 Perfluoroalkyl(dithiocarbamato) tellurium(II) compounds.
;
_journal_issue 18
_journal_name_full 'Dalton transactions (Cambridge, England : 2003)'
_journal_page_first 1829
_journal_page_last 1837
_journal_paper_doi 10.1039/b618240b
_journal_year 2007
_chemical_formula_moiety
;
C36 H30 N P2, C11 H16 F3 N2 S4 Te
;
_chemical_formula_sum 'C47 H46 F3 N3 P2 S4 Te'
_chemical_formula_weight 1027.65
_chemical_name_systematic
;
?
;
_space_group_IT_number 14
_symmetry_cell_setting monoclinic
_symmetry_space_group_name_Hall '-P 2ybc'
_symmetry_space_group_name_H-M 'P 1 21/c 1'
_atom_sites_solution_hydrogens geom
_atom_sites_solution_primary direct
_atom_sites_solution_secondary difmap
_audit_creation_method SHELXL-97
_cell_angle_alpha 90
_cell_angle_beta 91.203(7)
_cell_angle_gamma 90
_cell_formula_units_Z 4
_cell_length_a 15.8596(14)
_cell_length_b 14.8867(9)
_cell_length_c 19.4238(17)
_cell_measurement_reflns_used 27953
_cell_measurement_temperature 150(2)
_cell_measurement_theta_max 27.33
_cell_measurement_theta_min 1.59
_cell_volume 4584.9(6)
_computing_structure_refinement 'SHELXL-97 (Sheldrick, 1997)'
_diffrn_ambient_temperature 150(2)
_diffrn_detector_area_resol_mean 'not measured'
_diffrn_measured_fraction_theta_full 1.000
_diffrn_measured_fraction_theta_max 1.000
_diffrn_measurement_device_type 'IPDS II (Stoe & Cie)'
_diffrn_measurement_method '\w and \f scans'
_diffrn_radiation_monochromator graphite
_diffrn_radiation_source 'fine-focus sealed tube'
_diffrn_radiation_type MoK\a
_diffrn_radiation_wavelength 0.71073
_diffrn_reflns_av_R_equivalents 0.0947
_diffrn_reflns_av_sigmaI/netI 0.0591
_diffrn_reflns_limit_h_max 19
_diffrn_reflns_limit_h_min -19
_diffrn_reflns_limit_k_max 17
_diffrn_reflns_limit_k_min -18
_diffrn_reflns_limit_l_max 23
_diffrn_reflns_limit_l_min -23
_diffrn_reflns_number 64295
_diffrn_reflns_theta_full 26.00
_diffrn_reflns_theta_max 26.00
_diffrn_reflns_theta_min 1.28
_diffrn_standards_decay_% 'not measured'
_diffrn_standards_interval_count 'not measured'
_diffrn_standards_interval_time 'not measured'
_diffrn_standards_number 'not measured'
_exptl_absorpt_coefficient_mu 0.950
_exptl_absorpt_correction_T_max 0.8771
_exptl_absorpt_correction_T_min 0.6679
_exptl_absorpt_correction_type numerical
_exptl_absorpt_process_details
;
The absorption correction (X-RED; Stoe & Cie, 2001)
was performed after optimizing the crystal shape
using X-SHAPE (Stoe & Cie, 1999).
;
_exptl_crystal_colour yellow
_exptl_crystal_density_diffrn 1.489
_exptl_crystal_density_meas ?
_exptl_crystal_density_method .
_exptl_crystal_description plate
_exptl_crystal_F_000 2088
_exptl_crystal_size_max 0.2
_exptl_crystal_size_mid 0.2
_exptl_crystal_size_min 0.05
_refine_diff_density_max 0.942
_refine_diff_density_min -1.129
_refine_diff_density_rms 0.132
_refine_ls_extinction_coef 0.0044(3)
_refine_ls_extinction_expression Fc^*^=kFc[1+0.001xFc^2^\l^3^/sin(2\q)]^-1/4^
_refine_ls_extinction_method SHELXL
_refine_ls_goodness_of_fit_ref 0.935
_refine_ls_hydrogen_treatment constr
_refine_ls_matrix_type full
_refine_ls_number_parameters 544
_refine_ls_number_reflns 9021
_refine_ls_number_restraints 0
_refine_ls_restrained_S_all 0.935
_refine_ls_R_factor_all 0.0824
_refine_ls_R_factor_gt 0.0496
_refine_ls_shift/su_max 0.001
_refine_ls_shift/su_mean 0.000
_refine_ls_structure_factor_coef Fsqd
_refine_ls_weighting_details 'calc w=1/[\s^2^(Fo^2^)+(0.0801P)^2^] where P=(Fo^2^+2Fc^2^)/3'
_refine_ls_weighting_scheme calc
_refine_ls_wR_factor_gt 0.1166
_refine_ls_wR_factor_ref 0.1308
_reflns_number_gt 5859
_reflns_number_total 9021
_reflns_threshold_expression >2sigma(I)
_cod_data_source_file b618240b.txt
_cod_data_source_block ipwt100
_cod_original_sg_symbol_Hall 'P 2ybc'
_cod_original_sg_symbol_H-M 'P 21/c'
_cod_database_code 7005221

loop_
_symmetry_equiv_pos_as_xyz
'x, y, z'
'-x, y+1/2, -z+1/2'
'-x, -y, -z'
'x, -y-1/2, z-1/2'

loop_
_atom_site_label
_atom_site_type_symbol
_atom_site_fract_x
_atom_site_fract_y
_atom_site_fract_z
_atom_site_U_iso_or_equiv
_atom_site_adp_type
_atom_site_occupancy
_atom_site_symmetry_multiplicity
_atom_site_calc_flag
_atom_site_refinement_flags
_atom_site_disorder_assembly
_atom_site_disorder_group
Te1 Te 0.29924(2) -0.14223(2) 0.156827(17) 0.03717(12) Uani 1 1 d . . .
C1 C 0.1644(3) -0.1009(4) 0.1427(3) 0.0486(13) Uani 1 1 d . . .
F11 F 0.1091(2) -0.1580(3) 0.1688(3) 0.0872(13) Uani 1 1 d . . .
F12 F 0.1468(3) -0.0222(3) 0.1731(2) 0.0864(14) Uani 1 1 d . . .
F13 F 0.1403(2) -0.0867(3) 0.07612(18) 0.0694(10) Uani 1 1 d . . .
C11 C 0.3433(3) -0.1564(3) 0.3246(3) 0.0395(11) Uani 1 1 d . . .
S111 S 0.24312(8) -0.15283(8) 0.28742(7) 0.0397(3) Uani 1 1 d . . .
S112 S 0.43026(8) -0.17749(10) 0.27821(7) 0.0455(3) Uani 1 1 d . . .
N12 N 0.3494(3) -0.1416(3) 0.3929(2) 0.0409(9) Uani 1 1 d . . .
C13 C 0.2772(4) -0.1218(4) 0.4367(3) 0.0500(13) Uani 1 1 d . . .
H13A H 0.2346 -0.1683 0.4323 0.076(5) Uiso 1 1 calc R . .
H13B H 0.2521 -0.0644 0.4245 0.076(5) Uiso 1 1 calc R . .
C14 C 0.3145(4) -0.1194(5) 0.5092(3) 0.0602(16) Uani 1 1 d . . .
H14A H 0.3110 -0.1779 0.5309 0.076(5) Uiso 1 1 calc R . .
H14B H 0.2856 -0.0757 0.5373 0.076(5) Uiso 1 1 calc R . .
C15 C 0.4061(4) -0.0923(4) 0.4992(3) 0.0559(15) Uani 1 1 d . . .
H15A H 0.4416 -0.1126 0.5374 0.076(5) Uiso 1 1 calc R . .
H15B H 0.4115 -0.0277 0.4947 0.076(5) Uiso 1 1 calc R . .
C16 C 0.4290(3) -0.1398(4) 0.4325(3) 0.0459(12) Uani 1 1 d . . .
H16A H 0.4719 -0.1067 0.4083 0.076(5) Uiso 1 1 calc R . .
H16B H 0.4493 -0.2002 0.4417 0.076(5) Uiso 1 1 calc R . .
C21 C 0.4125(3) -0.1299(3) 0.0176(3) 0.0396(11) Uani 1 1 d . . .
S211 S 0.30518(8) -0.11459(10) 0.02032(7) 0.0462(3) Uani 1 1 d . . .
S212 S 0.46921(9) -0.16775(11) 0.08673(7) 0.0520(4) Uani 1 1 d . . .
N22 N 0.4510(3) -0.1095(3) -0.0414(2) 0.0400(9) Uani 1 1 d . . .
C23 C 0.4070(4) -0.0848(4) -0.1060(3) 0.0519(14) Uani 1 1 d . . .
H23A H 0.3726 -0.0317 -0.0998 0.076(5) Uiso 1 1 calc R . .
H23B H 0.3714 -0.1336 -0.1224 0.076(5) Uiso 1 1 calc R . .
C24 C 0.4780(4) -0.0665(5) -0.1558(3) 0.0609(16) Uani 1 1 d . . .
H24A H 0.4632 -0.0883 -0.2015 0.076(5) Uiso 1 1 calc R . .
H24B H 0.4896 -0.0026 -0.1585 0.076(5) Uiso 1 1 calc R . .
C25 C 0.5530(4) -0.1161(5) -0.1268(3) 0.0621(16) Uani 1 1 d . . .
H25A H 0.6051 -0.0874 -0.1401 0.076(5) Uiso 1 1 calc R . .
H25B H 0.5532 -0.1779 -0.1427 0.076(5) Uiso 1 1 calc R . .
C26 C 0.5430(3) -0.1121(4) -0.0496(3) 0.0466(12) Uani 1 1 d . . .
H26A H 0.5673 -0.1647 -0.0275 0.076(5) Uiso 1 1 calc R . .
H26B H 0.5695 -0.0586 -0.0305 0.076(5) Uiso 1 1 calc R . .
P11 P 0.22293(7) 0.33881(7) 0.26936(6) 0.0308(3) Uani 1 1 d . . .
C111 C 0.1837(3) 0.3595(3) 0.3547(2) 0.0328(9) Uani 1 1 d . . .
C112 C 0.0980(3) 0.3586(3) 0.3665(3) 0.0386(10) Uani 1 1 d . . .
H112 H 0.0598 0.3480 0.3304 0.055(3) Uiso 1 1 calc R . .
C113 C 0.0692(3) 0.3738(4) 0.4327(3) 0.0459(12) Uani 1 1 d . . .
H113 H 0.0116 0.3729 0.4409 0.055(3) Uiso 1 1 calc R . .
C114 C 0.1255(3) 0.3899(4) 0.4861(3) 0.0438(12) Uani 1 1 d . . .
H114 H 0.1060 0.4003 0.5302 0.055(3) Uiso 1 1 calc R . .
C115 C 0.2113(3) 0.3907(4) 0.4739(3) 0.0435(12) Uani 1 1 d . . .
H115 H 0.2494 0.4019 0.5100 0.055(3) Uiso 1 1 calc R . .
C116 C 0.2405(3) 0.3751(3) 0.4087(3) 0.0390(11) Uani 1 1 d . . .
H116 H 0.2981 0.3751 0.4008 0.055(3) Uiso 1 1 calc R . .
C121 C 0.2782(3) 0.4384(3) 0.2446(2) 0.0341(10) Uani 1 1 d . . .
C122 C 0.3472(3) 0.4364(3) 0.2010(2) 0.0357(10) Uani 1 1 d . . .
H122 H 0.3716 0.3817 0.1898 0.055(3) Uiso 1 1 calc R . .
C123 C 0.3795(3) 0.5155(3) 0.1745(3) 0.0416(11) Uani 1 1 d . . .
H123 H 0.4258 0.5137 0.1458 0.055(3) Uiso 1 1 calc R . .
C124 C 0.3430(3) 0.5972(3) 0.1907(3) 0.0420(12) Uani 1 1 d . . .
H124 H 0.3641 0.6500 0.1721 0.055(3) Uiso 1 1 calc R . .
C125 C 0.2752(3) 0.6007(3) 0.2343(3) 0.0440(12) Uani 1 1 d . . .
H125 H 0.2513 0.6557 0.2455 0.055(3) Uiso 1 1 calc R . .
C126 C 0.2428(3) 0.5212(3) 0.2616(3) 0.0389(11) Uani 1 1 d . . .
H126 H 0.1975 0.5235 0.2912 0.055(3) Uiso 1 1 calc R . .
C131 C 0.2941(3) 0.2448(3) 0.2765(2) 0.0318(10) Uani 1 1 d . . .
C132 C 0.3773(3) 0.2537(3) 0.3005(2) 0.0354(10) Uani 1 1 d . . .
H132 H 0.3999 0.3104 0.3093 0.055(3) Uiso 1 1 calc R . .
C133 C 0.4263(3) 0.1772(3) 0.3112(3) 0.0386(11) Uani 1 1 d . . .
H133 H 0.4817 0.1829 0.3271 0.055(3) Uiso 1 1 calc R . .
C134 C 0.3933(3) 0.0928(3) 0.2984(3) 0.0374(11) Uani 1 1 d . . .
H134 H 0.4264 0.0420 0.3060 0.055(3) Uiso 1 1 calc R . .
C135 C 0.3108(3) 0.0838(3) 0.2741(3) 0.0395(11) Uani 1 1 d . . .
H135 H 0.2886 0.0270 0.2654 0.055(3) Uiso 1 1 calc R . .
C136 C 0.2617(3) 0.1592(3) 0.2627(3) 0.0365(10) Uani 1 1 d . . .
H136 H 0.2067 0.1530 0.2459 0.055(3) Uiso 1 1 calc R . .
N31 N 0.1470(2) 0.3113(3) 0.2193(2) 0.0337(8) Uani 1 1 d . . .
P21 P 0.10496(7) 0.33798(8) 0.14760(6) 0.0325(3) Uani 1 1 d . . .
C211 C 0.0558(3) 0.4470(3) 0.1468(2) 0.0375(10) Uani 1 1 d . . .
C212 C 0.1005(4) 0.5231(3) 0.1272(3) 0.0477(13) Uani 1 1 d . . .
H212 H 0.1551 0.5179 0.1113 0.055(3) Uiso 1 1 calc R . .
C213 C 0.0620(5) 0.6074(4) 0.1317(3) 0.0615(16) Uani 1 1 d . . .
H213 H 0.0914 0.6587 0.1191 0.055(3) Uiso 1 1 calc R . .
C214 C -0.0187(5) 0.6149(4) 0.1544(3) 0.0625(17) Uani 1 1 d . . .
H214 H -0.0443 0.6710 0.1560 0.055(3) Uiso 1 1 calc R . .
C215 C -0.0630(4) 0.5393(4) 0.1751(3) 0.0574(15) Uani 1 1 d . . .
H215 H -0.1174 0.5452 0.1913 0.055(3) Uiso 1 1 calc R . .
C216 C -0.0262(3) 0.4558(4) 0.1714(3) 0.0452(12) Uani 1 1 d . . .
H216 H -0.0557 0.4052 0.1853 0.055(3) Uiso 1 1 calc R . .
C221 C 0.1773(3) 0.3382(3) 0.0775(3) 0.0363(10) Uani 1 1 d . . .
C222 C 0.2592(3) 0.3052(3) 0.0882(3) 0.0411(11) Uani 1 1 d . . .
H222 H 0.2747 0.2800 0.1304 0.055(3) Uiso 1 1 calc R . .
C223 C 0.3177(4) 0.3102(4) 0.0353(3) 0.0485(13) Uani 1 1 d . . .
H223 H 0.3727 0.2904 0.0431 0.055(3) Uiso 1 1 calc R . .
C224 C 0.2943(4) 0.3441(4) -0.0281(3) 0.0539(14) Uani 1 1 d . . .
H224 H 0.3332 0.3472 -0.0631 0.055(3) Uiso 1 1 calc R . .
C225 C 0.2125(4) 0.3736(4) -0.0394(3) 0.0571(15) Uani 1 1 d . . .
H225 H 0.1962 0.3950 -0.0827 0.055(3) Uiso 1 1 calc R . .
C226 C 0.1549(4) 0.3716(4) 0.0129(3) 0.0496(13) Uani 1 1 d . . .
H226 H 0.1004 0.3929 0.0047 0.055(3) Uiso 1 1 calc R . .
C231 C 0.0240(3) 0.2573(3) 0.1276(2) 0.0354(10) Uani 1 1 d . . .
C232 C 0.0221(3) 0.1761(4) 0.1637(3) 0.0452(12) Uani 1 1 d . . .
H232 H 0.0612 0.1656 0.1991 0.055(3) Uiso 1 1 calc R . .
C233 C -0.0374(4) 0.1114(4) 0.1469(3) 0.0542(14) Uani 1 1 d . . .
H233 H -0.0386 0.0577 0.1713 0.055(3) Uiso 1 1 calc R . .
C234 C -0.0953(3) 0.1267(4) 0.0939(3) 0.0495(13) Uani 1 1 d . . .
H234 H -0.1352 0.0830 0.0824 0.055(3) Uiso 1 1 calc R . .
C235 C -0.0939(3) 0.2068(4) 0.0581(3) 0.0486(13) Uani 1 1 d . . .
H235 H -0.1332 0.2169 0.0227 0.055(3) Uiso 1 1 calc R . .
C236 C -0.0349(3) 0.2718(4) 0.0742(3) 0.0443(12) Uani 1 1 d . . .
H236 H -0.0343 0.3253 0.0495 0.055(3) Uiso 1 1 calc R . .

loop_
_atom_site_aniso_label
_atom_site_aniso_U_11
_atom_site_aniso_U_22
_atom_site_aniso_U_33
_atom_site_aniso_U_23
_atom_site_aniso_U_13
_atom_site_aniso_U_12
Te1 0.03855(18) 0.03363(17) 0.03921(19) -0.00313(14) -0.00195(12) 0.00209(14)
C1 0.032(3) 0.065(3) 0.049(3) -0.009(3) -0.008(2) 0.007(2)
F11 0.0372(19) 0.114(3) 0.110(3) 0.029(3) -0.003(2) -0.015(2)
F12 0.067(2) 0.096(3) 0.096(3) -0.035(2) -0.021(2) 0.043(2)
F13 0.0447(18) 0.113(3) 0.050(2) 0.000(2) -0.0131(15) 0.0112(19)
C11 0.051(3) 0.030(2) 0.037(3) -0.0017(19) 0.004(2) -0.004(2)
S111 0.0383(6) 0.0375(6) 0.0434(7) -0.0026(5) 0.0019(5) -0.0005(5)
S112 0.0405(7) 0.0564(8) 0.0396(7) -0.0004(6) 0.0026(5) 0.0089(6)
N12 0.041(2) 0.045(2) 0.037(2) -0.0044(19) 0.0022(17) 0.0010(19)
C13 0.047(3) 0.057(3) 0.046(3) -0.009(3) 0.014(2) -0.002(3)
C14 0.067(4) 0.071(4) 0.043(3) -0.012(3) 0.008(3) 0.005(3)
C15 0.062(4) 0.061(4) 0.044(3) -0.012(3) -0.004(3) 0.003(3)
C16 0.052(3) 0.050(3) 0.035(3) -0.001(2) -0.006(2) 0.003(3)
C21 0.046(3) 0.036(3) 0.037(3) -0.002(2) -0.001(2) 0.006(2)
S211 0.0422(7) 0.0565(8) 0.0397(7) 0.0000(6) -0.0054(5) 0.0077(6)
S212 0.0455(7) 0.0714(9) 0.0389(7) 0.0114(6) -0.0027(6) 0.0105(7)
N22 0.045(2) 0.045(2) 0.030(2) 0.0024(17) -0.0026(17) 0.0064(18)
C23 0.057(3) 0.068(4) 0.031(3) 0.007(3) -0.002(2) 0.010(3)
C24 0.073(4) 0.070(4) 0.040(3) 0.009(3) -0.004(3) -0.007(3)
C25 0.051(3) 0.092(5) 0.044(3) 0.000(3) 0.003(3) -0.008(3)
C26 0.046(3) 0.050(3) 0.044(3) 0.001(2) 0.002(2) 0.000(2)
P11 0.0301(6) 0.0307(6) 0.0315(6) 0.0004(4) -0.0009(5) -0.0014(5)
C111 0.032(2) 0.026(2) 0.040(3) 0.0018(19) -0.0020(19) -0.0026(18)
C112 0.038(2) 0.040(2) 0.038(3) 0.001(2) 0.0002(19) 0.004(2)
C113 0.041(3) 0.056(3) 0.041(3) 0.000(2) 0.009(2) 0.002(2)
C114 0.050(3) 0.044(3) 0.037(3) 0.001(2) 0.010(2) 0.003(2)
C115 0.052(3) 0.045(3) 0.033(3) -0.002(2) -0.002(2) -0.001(2)
C116 0.034(2) 0.043(3) 0.040(3) -0.006(2) 0.000(2) -0.001(2)
C121 0.037(3) 0.031(2) 0.034(2) 0.0006(19) -0.0003(19) -0.0005(19)
C122 0.038(3) 0.033(2) 0.035(3) 0.0005(19) -0.001(2) 0.001(2)
C123 0.037(3) 0.042(3) 0.046(3) 0.005(2) 0.002(2) -0.007(2)
C124 0.045(3) 0.031(2) 0.050(3) 0.007(2) -0.007(2) -0.009(2)
C125 0.049(3) 0.028(2) 0.055(3) 0.002(2) -0.006(2) 0.000(2)
C126 0.042(3) 0.033(2) 0.042(3) -0.001(2) 0.003(2) 0.002(2)
C131 0.031(2) 0.031(2) 0.033(2) -0.0024(18) 0.0016(18) 0.0000(18)
C132 0.037(3) 0.030(2) 0.038(3) 0.0000(19) -0.001(2) -0.0012(19)
C133 0.034(2) 0.043(3) 0.039(3) 0.000(2) -0.001(2) 0.005(2)
C134 0.042(3) 0.030(2) 0.040(3) 0.000(2) 0.002(2) 0.005(2)
C135 0.049(3) 0.026(2) 0.043(3) -0.003(2) 0.003(2) -0.002(2)
C136 0.037(2) 0.028(2) 0.045(3) -0.0004(19) 0.001(2) -0.0052(19)
N31 0.031(2) 0.037(2) 0.033(2) 0.0008(16) -0.0067(16) -0.0029(16)
P21 0.0320(6) 0.0333(6) 0.0321(6) -0.0004(5) -0.0021(5) -0.0001(5)
C211 0.040(3) 0.040(3) 0.032(2) 0.000(2) -0.006(2) 0.003(2)
C212 0.051(3) 0.037(3) 0.055(3) 0.005(2) 0.003(3) 0.000(2)
C213 0.081(5) 0.043(3) 0.061(4) 0.007(3) -0.004(3) -0.004(3)
C214 0.079(5) 0.047(3) 0.061(4) -0.010(3) -0.006(3) 0.023(3)
C215 0.057(4) 0.057(4) 0.058(4) -0.010(3) 0.001(3) 0.022(3)
C216 0.044(3) 0.048(3) 0.044(3) -0.004(2) 0.005(2) 0.006(2)
C221 0.038(3) 0.032(2) 0.039(3) -0.0027(19) -0.003(2) -0.0049(19)
C222 0.045(3) 0.038(3) 0.040(3) -0.002(2) 0.003(2) 0.001(2)
C223 0.048(3) 0.048(3) 0.050(3) -0.011(3) 0.012(2) 0.001(2)
C224 0.060(4) 0.053(3) 0.049(3) -0.004(3) 0.018(3) -0.006(3)
C225 0.070(4) 0.066(4) 0.036(3) 0.005(3) 0.010(3) -0.003(3)
C226 0.046(3) 0.058(3) 0.044(3) 0.009(3) 0.000(2) 0.004(3)
C231 0.033(2) 0.037(2) 0.036(3) -0.004(2) 0.000(2) 0.005(2)
C232 0.039(3) 0.050(3) 0.046(3) 0.007(2) -0.005(2) -0.011(2)
C233 0.049(3) 0.049(3) 0.064(4) 0.008(3) -0.010(3) -0.017(3)
C234 0.037(3) 0.056(3) 0.055(3) -0.009(3) -0.004(2) -0.017(2)
C235 0.037(3) 0.056(3) 0.052(3) -0.011(3) -0.011(2) 0.001(2)
C236 0.042(3) 0.043(3) 0.048(3) -0.004(2) -0.010(2) 0.000(2)

loop_
_atom_type_symbol
_atom_type_description
_atom_type_scat_dispersion_real
_atom_type_scat_dispersion_imag
_atom_type_scat_source
C C 0.0033 0.0016 'International Tables Vol C Tables 4.2.6.8 and 6.1.1.4'
H H 0.0000 0.0000 'International Tables Vol C Tables 4.2.6.8 and 6.1.1.4'
N N 0.0061 0.0033 'International Tables Vol C Tables 4.2.6.8 and 6.1.1.4'
F F 0.0171 0.0103 'International Tables Vol C Tables 4.2.6.8 and 6.1.1.4'
P P 0.1023 0.0942 'International Tables Vol C Tables 4.2.6.8 and 6.1.1.4'
S S 0.1246 0.1234 'International Tables Vol C Tables 4.2.6.8 and 6.1.1.4'
Te Te -0.5308 1.6751 'International Tables Vol C Tables 4.2.6.8 and 6.1.1.4'

loop_
_geom_angle_atom_site_label_1
_geom_angle_atom_site_label_2
_geom_angle_atom_site_label_3
_geom_angle
_geom_angle_site_symmetry_1
_geom_angle_site_symmetry_3
_geom_angle_publ_flag
C1 Te1 S211 83.70(15) . . ?
C1 Te1 S111 78.39(15) . . ?
S211 Te1 S111 162.08(4) . . ?
F11 C1 F12 104.3(5) . . ?
F11 C1 F13 106.8(4) . . ?
F12 C1 F13 103.0(5) . . ?
F11 C1 Te1 114.4(4) . . ?
F12 C1 Te1 113.1(3) . . ?
F13 C1 Te1 114.1(4) . . ?
N12 C11 S112 120.8(4) . . ?
N12 C11 S111 116.8(4) . . ?
S112 C11 S111 122.3(3) . . ?
C11 S111 Te1 94.30(18) . . ?
C11 N12 C16 124.3(4) . . ?
C11 N12 C13 124.3(4) . . ?
C16 N12 C13 111.4(4) . . ?
N12 C13 C14 104.4(5) . . ?
N12 C13 H13A 110.9 . . ?
C14 C13 H13A 110.9 . . ?
N12 C13 H13B 110.9 . . ?
C14 C13 H13B 110.9 . . ?
H13A C13 H13B 108.9 . . ?
C13 C14 C15 104.0(5) . . ?
C13 C14 H14A 111.0 . . ?
C15 C14 H14A 111.0 . . ?
C13 C14 H14B 111.0 . . ?
C15 C14 H14B 111.0 . . ?
H14A C14 H14B 109.0 . . ?
C14 C15 C16 103.3(5) . . ?
C14 C15 H15A 111.1 . . ?
C16 C15 H15A 111.1 . . ?
C14 C15 H15B 111.1 . . ?
C16 C15 H15B 111.1 . . ?
H15A C15 H15B 109.1 . . ?
N12 C16 C15 103.7(4) . . ?
N12 C16 H16A 111.0 . . ?
C15 C16 H16A 111.0 . . ?
N12 C16 H16B 111.0 . . ?
C15 C16 H16B 111.0 . . ?
H16A C16 H16B 109.0 . . ?
N22 C21 S212 120.4(4) . . ?
N22 C21 S211 117.6(4) . . ?
S212 C21 S211 122.0(3) . . ?
C21 S211 Te1 93.72(17) . . ?
C21 N22 C23 124.6(4) . . ?
C21 N22 C26 123.8(4) . . ?
C23 N22 C26 111.6(4) . . ?
N22 C23 C24 104.0(5) . . ?
N22 C23 H23A 110.9 . . ?
C24 C23 H23A 110.9 . . ?
N22 C23 H23B 110.9 . . ?
C24 C23 H23B 110.9 . . ?
H23A C23 H23B 109.0 . . ?
C25 C24 C23 105.3(5) . . ?
C25 C24 H24A 110.7 . . ?
C23 C24 H24A 110.7 . . ?
C25 C24 H24B 110.7 . . ?
C23 C24 H24B 110.7 . . ?
H24A C24 H24B 108.8 . . ?
C24 C25 C26 104.7(5) . . ?
C24 C25 H25A 110.8 . . ?
C26 C25 H25A 110.8 . . ?
C24 C25 H25B 110.8 . . ?
C26 C25 H25B 110.8 . . ?
H25A C25 H25B 108.9 . . ?
N22 C26 C25 103.5(4) . . ?
N22 C26 H26A 111.1 . . ?
C25 C26 H26A 111.1 . . ?
N22 C26 H26B 111.1 . . ?
C25 C26 H26B 111.1 . . ?
H26A C26 H26B 109.0 . . ?
N31 P11 C121 114.7(2) . . ?
N31 P11 C131 108.2(2) . . ?
C121 P11 C131 110.8(2) . . ?
N31 P11 C111 109.6(2) . . ?
C121 P11 C111 106.5(2) . . ?
C131 P11 C111 106.8(2) . . ?
C112 C111 C116 120.0(4) . . ?
C112 C111 P11 120.6(4) . . ?
C116 C111 P11 119.4(3) . . ?
C111 C112 C113 119.6(5) . . ?
C111 C112 H112 120.2 . . ?
C113 C112 H112 120.2 . . ?
C114 C113 C112 120.3(5) . . ?
C114 C113 H113 119.8 . . ?
C112 C113 H113 119.8 . . ?
C113 C114 C115 119.8(5) . . ?
C113 C114 H114 120.1 . . ?
C115 C114 H114 120.1 . . ?
C116 C115 C114 120.3(5) . . ?
C116 C115 H115 119.8 . . ?
C114 C115 H115 119.8 . . ?
C115 C116 C111 119.9(5) . . ?
C115 C116 H116 120.1 . . ?
C111 C116 H116 120.1 . . ?
C126 C121 C122 119.1(4) . . ?
C126 C121 P11 117.7(4) . . ?
C122 C121 P11 122.5(4) . . ?
C123 C122 C121 120.4(4) . . ?
C123 C122 H122 119.8 . . ?
C121 C122 H122 119.8 . . ?
C124 C123 C122 120.0(5) . . ?
C124 C123 H123 120.0 . . ?
C122 C123 H123 120.0 . . ?
C125 C124 C123 120.4(5) . . ?
C125 C124 H124 119.8 . . ?
C123 C124 H124 119.8 . . ?
C124 C125 C126 119.7(5) . . ?
C124 C125 H125 120.1 . . ?
C126 C125 H125 120.1 . . ?
C121 C126 C125 120.3(5) . . ?
C121 C126 H126 119.9 . . ?
C125 C126 H126 119.9 . . ?
C136 C131 C132 119.4(4) . . ?
C136 C131 P11 117.8(3) . . ?
C132 C131 P11 122.6(3) . . ?
C133 C132 C131 119.5(4) . . ?
C133 C132 H132 120.3 . . ?
C131 C132 H132 120.3 . . ?
C134 C133 C132 120.7(4) . . ?
C134 C133 H133 119.7 . . ?
C132 C133 H133 119.7 . . ?
C133 C134 C135 119.9(4) . . ?
C133 C134 H134 120.0 . . ?
C135 C134 H134 120.0 . . ?
C136 C135 C134 120.0(4) . . ?
C136 C135 H135 120.0 . . ?
C134 C135 H135 120.0 . . ?
C135 C136 C131 120.4(4) . . ?
C135 C136 H136 119.8 . . ?
C131 C136 H136 119.8 . . ?
P21 N31 P11 140.9(3) . . ?
N31 P21 C231 108.0(2) . . ?
N31 P21 C221 113.8(2) . . ?
C231 P21 C221 107.6(2) . . ?
N31 P21 C211 114.1(2) . . ?
C231 P21 C211 107.1(2) . . ?
C221 P21 C211 105.9(2) . . ?
C212 C211 C216 119.9(5) . . ?
C212 C211 P21 120.8(4) . . ?
C216 C211 P21 119.1(4) . . ?
C211 C212 C213 119.2(5) . . ?
C211 C212 H212 120.4 . . ?
C213 C212 H212 120.4 . . ?
C214 C213 C212 120.4(6) . . ?
C214 C213 H213 119.8 . . ?
C212 C213 H213 119.8 . . ?
C213 C214 C215 120.6(6) . . ?
C213 C214 H214 119.7 . . ?
C215 C214 H214 119.7 . . ?
C216 C215 C214 120.0(6) . . ?
C216 C215 H215 120.0 . . ?
C214 C215 H215 120.0 . . ?
C215 C216 C211 120.0(5) . . ?
C215 C216 H216 120.0 . . ?
C211 C216 H216 120.0 . . ?
C226 C221 C222 118.6(5) . . ?
C226 C221 P21 122.0(4) . . ?
C222 C221 P21 119.4(4) . . ?
C221 C222 C223 120.0(5) . . ?
C221 C222 H222 120.0 . . ?
C223 C222 H222 120.0 . . ?
C224 C223 C222 120.3(5) . . ?
C224 C223 H223 119.9 . . ?
C222 C223 H223 119.9 . . ?
C223 C224 C225 119.7(5) . . ?
C223 C224 H224 120.2 . . ?
C225 C224 H224 120.2 . . ?
C226 C225 C224 120.6(6) . . ?
C226 C225 H225 119.7 . . ?
C224 C225 H225 119.7 . . ?
C225 C226 C221 120.8(5) . . ?
C225 C226 H226 119.6 . . ?
C221 C226 H226 119.6 . . ?
C232 C231 C236 119.0(5) . . ?
C232 C231 P21 119.5(4) . . ?
C236 C231 P21 121.4(4) . . ?
C233 C232 C231 120.4(5) . . ?
C233 C232 H232 119.8 . . ?
C231 C232 H232 119.8 . . ?
C232 C233 C234 120.0(5) . . ?
C232 C233 H233 120.0 . . ?
C234 C233 H233 120.0 . . ?
C235 C234 C233 119.9(5) . . ?
C235 C234 H234 120.0 . . ?
C233 C234 H234 120.0 . . ?
C236 C235 C234 120.7(5) . . ?
C236 C235 H235 119.7 . . ?
C234 C235 H235 119.6 . . ?
C235 C236 C231 120.0(5) . . ?
C235 C236 H236 120.0 . . ?
C231 C236 H236 120.0 . . ?

loop_
_geom_bond_atom_site_label_1
_geom_bond_atom_site_label_2
_geom_bond_distance
_geom_bond_site_symmetry_2
_geom_bond_publ_flag
Te1 C1 2.237(5) . ?
Te1 S211 2.6868(14) . ?
Te1 S111 2.7105(14) . ?
C1 F11 1.329(7) . ?
C1 F12 1.343(7) . ?
C1 F13 1.358(6) . ?
C11 N12 1.347(6) . ?
C11 S112 1.692(5) . ?
C11 S111 1.732(5) . ?
N12 C16 1.466(6) . ?
N12 C13 1.470(6) . ?
C13 C14 1.516(8) . ?
C13 H13A 0.9700 . ?
C13 H13B 0.9700 . ?
C14 C15 1.523(9) . ?
C14 H14A 0.9700 . ?
C14 H14B 0.9700 . ?
C15 C16 1.526(8) . ?
C15 H15A 0.9700 . ?
C15 H15B 0.9700 . ?
C16 H16A 0.9700 . ?
C16 H16B 0.9700 . ?
C21 N22 1.346(7) . ?
C21 S212 1.696(5) . ?
C21 S211 1.719(5) . ?
N22 C23 1.469(6) . ?
N22 C26 1.471(7) . ?
C23 C24 1.525(8) . ?
C23 H23A 0.9700 . ?
C23 H23B 0.9700 . ?
C24 C25 1.500(9) . ?
C24 H24A 0.9700 . ?
C24 H24B 0.9700 . ?
C25 C26 1.511(8) . ?
C25 H25A 0.9700 . ?
C25 H25B 0.9700 . ?
C26 H26A 0.9700 . ?
C26 H26B 0.9700 . ?
P11 N31 1.586(4) . ?
P11 C121 1.793(5) . ?
P11 C131 1.801(5) . ?
P11 C111 1.809(5) . ?
C111 C112 1.384(6) . ?
C111 C116 1.387(6) . ?
C112 C113 1.392(7) . ?
C112 H112 0.9300 . ?
C113 C114 1.375(8) . ?
C113 H113 0.9300 . ?
C114 C115 1.386(7) . ?
C114 H114 0.9300 . ?
C115 C116 1.378(7) . ?
C115 H115 0.9300 . ?
C116 H116 0.9300 . ?
C121 C126 1.396(7) . ?
C121 C122 1.398(7) . ?
C122 C123 1.389(7) . ?
C122 H122 0.9300 . ?
C123 C124 1.386(7) . ?
C123 H123 0.9300 . ?
C124 C125 1.385(8) . ?
C124 H124 0.9300 . ?
C125 C126 1.399(7) . ?
C125 H125 0.9300 . ?
C126 H126 0.9300 . ?
C131 C136 1.397(6) . ?
C131 C132 1.398(6) . ?
C132 C133 1.392(7) . ?
C132 H132 0.9300 . ?
C133 C134 1.381(7) . ?
C133 H133 0.9300 . ?
C134 C135 1.389(7) . ?
C134 H134 0.9300 . ?
C135 C136 1.382(7) . ?
C135 H135 0.9300 . ?
C136 H136 0.9300 . ?
N31 P21 1.581(4) . ?
P21 C231 1.796(5) . ?
P21 C221 1.799(5) . ?
P21 C211 1.800(5) . ?
C211 C212 1.393(7) . ?
C211 C216 1.400(7) . ?
C212 C213 1.400(8) . ?
C212 H212 0.9300 . ?
C213 C214 1.367(9) . ?
C213 H213 0.9300 . ?
C214 C215 1.390(9) . ?
C214 H214 0.9300 . ?
C215 C216 1.376(8) . ?
C215 H215 0.9300 . ?
C216 H216 0.9300 . ?
C221 C226 1.389(7) . ?
C221 C222 1.400(7) . ?
C222 C223 1.401(7) . ?
C222 H222 0.9300 . ?
C223 C224 1.375(8) . ?
C223 H223 0.9300 . ?
C224 C225 1.382(9) . ?
C224 H224 0.9300 . ?
C225 C226 1.382(8) . ?
C225 H225 0.9300 . ?
C226 H226 0.9300 . ?
C231 C232 1.397(7) . ?
C231 C236 1.398(7) . ?
C232 C233 1.383(7) . ?
C232 H232 0.9300 . ?
C233 C234 1.384(8) . ?
C233 H233 0.9300 . ?
C234 C235 1.381(8) . ?
C234 H234 0.9300 . ?
C235 C236 1.377(7) . ?
C235 H235 0.9300 . ?
C236 H236 0.9300 . ?
